data_7115071
loop_
_publ_author_name
'Lu, Jianjiang'
'Moulton, Brian'
'Zaworotko, Michael J.'
'Bourne, Susan A.'

_publ_section_title
;
 Coexisting covalent and noncovalent nets: parallel interpenetration of a
 puckered rectangular coordination polymer and aromatic noncovalent nets
;
_journal_issue 9
_journal_name_full 'Chemical Communications'
_journal_page_first 861
_journal_paper_doi 10.1039/b102153m
_journal_year 2001
_chemical_formula_sum 'C34 H28 N2 O6 Zn'
_chemical_formula_weight 625.95
_chemical_melting_point 300
_chemical_name_systematic
; 
[1,3-benzenedicarboxylate-1,2-bis(4-pyridyl)ethane-zinc(II)] benzaldehyde
solvate  
;
_space_group_IT_number 14
_symmetry_cell_setting monoclinic
_symmetry_space_group_name_Hall '-P 2yn'
_symmetry_space_group_name_H-M 'P 1 21/n 1'
_atom_sites_solution_hydrogens geom
_atom_sites_solution_primary direct
_atom_sites_solution_secondary difmap
_audit_creation_method SHELXL-97
_cell_angle_alpha 90.00
_cell_angle_beta 90.119(4)
_cell_angle_gamma 90.00
_cell_formula_units_Z 4
_cell_length_a 10.437(2)
_cell_length_b 18.516(4)
_cell_length_c 15.190(3)
_cell_measurement_temperature 173(2)
_cell_volume 2935.5(10)
_computing_structure_refinement 'SHELXL-97 (Sheldrick, 1997)'
_computing_structure_solution 'SHELXS-97 (Sheldrick, 1990)'
_diffrn_ambient_temperature 173(2)
_diffrn_measured_fraction_theta_full 0.996
_diffrn_measured_fraction_theta_max 0.996
_diffrn_radiation_monochromator graphite
_diffrn_radiation_source 'fine-focus sealed tube'
_diffrn_radiation_type MoK\a
_diffrn_radiation_wavelength 0.71073
_diffrn_reflns_av_R_equivalents 0.1019
_diffrn_reflns_av_sigmaI/netI 0.2254
_diffrn_reflns_limit_h_max 12
_diffrn_reflns_limit_h_min -12
_diffrn_reflns_limit_k_max 19
_diffrn_reflns_limit_k_min -22
_diffrn_reflns_limit_l_max 18
_diffrn_reflns_limit_l_min -13
_diffrn_reflns_number 13840
_diffrn_reflns_theta_full 25.02
_diffrn_reflns_theta_max 25.02
_diffrn_reflns_theta_min 1.73
_exptl_absorpt_coefficient_mu 0.886
_exptl_crystal_colour colorless
_exptl_crystal_density_diffrn 1.416
_exptl_crystal_density_method 'not measured'
_exptl_crystal_description rod
_exptl_crystal_F_000 1296
_exptl_crystal_size_max 0.3
_exptl_crystal_size_mid 0.2
_exptl_crystal_size_min 0.2
_refine_diff_density_max 1.850
_refine_diff_density_min -0.570
_refine_diff_density_rms 0.139
_refine_ls_extinction_method none
_refine_ls_goodness_of_fit_ref 0.913
_refine_ls_hydrogen_treatment mixed
_refine_ls_matrix_type full
_refine_ls_number_parameters 320
_refine_ls_number_reflns 5160
_refine_ls_number_restraints 0
_refine_ls_restrained_S_all 0.913
_refine_ls_R_factor_all 0.1736
_refine_ls_R_factor_gt 0.0939
_refine_ls_shift/su_max 0.004
_refine_ls_shift/su_mean 0.000
_refine_ls_structure_factor_coef Fsqd
_refine_ls_weighting_details 'calc w=1/[\s^2^(Fo^2^)+(0.1270P)^2^+0.0000P] where P=(Fo^2^+2Fc^2^)/3'
_refine_ls_weighting_scheme calc
_refine_ls_wR_factor_gt 0.2413
_refine_ls_wR_factor_ref 0.2696
_reflns_number_gt 2098
_reflns_number_total 5160
_reflns_threshold_expression >2sigma(I)
_cod_data_source_file b102153m.txt
_cod_data_source_block 1d
_cod_original_cell_volume 2935.6(10)
_cod_original_sg_symbol_H-M 'P 1 2(1)/n 1'
_cod_database_code 7115071

loop_
_symmetry_equiv_pos_as_xyz
'x, y, z'
'-x+1/2, y+1/2, -z+1/2'
'-x, -y, -z'
'x-1/2, -y-1/2, z-1/2'

loop_
_atom_site_label
_atom_site_type_symbol
_atom_site_fract_x
_atom_site_fract_y
_atom_site_fract_z
_atom_site_U_iso_or_equiv
_atom_site_adp_type
_atom_site_occupancy
_atom_site_symmetry_multiplicity
_atom_site_calc_flag
_atom_site_refinement_flags
Zn1 Zn 1.09870(9) 0.70095(6) 0.05531(7) 0.0311(4) Uani 1 1 d .
O1 O 1.2493(6) 0.7063(3) 0.1329(4) 0.0394(16) Uani 1 1 d .
O2 O 1.3502(6) 0.6274(4) 0.0465(5) 0.052(2) Uani 1 1 d .
O3 O 1.1410(5) 0.7442(3) -0.0577(4) 0.0357(16) Uani 1 1 d .
O4 O 0.9405(6) 0.7107(4) -0.0908(4) 0.0444(18) Uani 1 1 d .
C1 C 1.3462(10) 0.6702(6) 0.1112(7) 0.040(3) Uani 1 1 d .
C2 C 1.4647(8) 0.6795(5) 0.1679(6) 0.037(3) Uani 1 1 d .
C3 C 1.4536(8) 0.7171(5) 0.2466(6) 0.034(2) Uani 1 1 d .
H3 H 1.3740 0.7380 0.2628 0.041 Uiso 1 1 calc R
C4 C 1.5590(8) 0.7239(5) 0.3012(6) 0.031(2) Uani 1 1 d .
C5 C 1.6776(9) 0.6963(5) 0.2758(6) 0.043(3) Uani 1 1 d .
H5 H 1.7505 0.7010 0.3129 0.052 Uiso 1 1 calc R
C6 C 1.6863(9) 0.6617(6) 0.1947(7) 0.052(3) Uani 1 1 d .
H6 H 1.7671 0.6436 0.1762 0.062 Uiso 1 1 calc R
C7 C 1.5829(8) 0.6528(5) 0.1408(6) 0.042(3) Uani 1 1 d .
H7 H 1.5913 0.6289 0.0857 0.051 Uiso 1 1 calc R
C8 C 1.0429(9) 0.7394(5) -0.1098(6) 0.034(2) Uani 1 1 d .
N11 N 0.9834(7) 0.7702(4) 0.1236(6) 0.042(2) Uani 1 1 d .
C11 C 0.8964(10) 0.8129(6) 0.0850(7) 0.051(3) Uani 1 1 d .
H11 H 0.8804 0.8062 0.0240 0.062 Uiso 1 1 calc R
C12 C 0.8285(11) 0.8661(7) 0.1282(8) 0.067(4) Uani 1 1 d .
H12 H 0.7662 0.8939 0.0976 0.080 Uiso 1 1 calc R
C13 C 0.8525(12) 0.8784(6) 0.2169(9) 0.064(4) Uani 1 1 d .
C14 C 0.9337(12) 0.8325(6) 0.2587(8) 0.073(4) Uani 1 1 d .
H14 H 0.9463 0.8362 0.3205 0.087 Uiso 1 1 calc R
C15 C 0.9984(10) 0.7800(6) 0.2106(7) 0.053(3) Uani 1 1 d .
H15 H 1.0565 0.7494 0.2411 0.064 Uiso 1 1 calc R
C16 C 0.7891(11) 0.9384(6) 0.2659(8) 0.066(4) Uani 1 1 d .
H16A H 0.8552 0.9646 0.3001 0.080 Uiso 1 1 calc R
H16B H 0.7523 0.9727 0.2227 0.080 Uiso 1 1 calc R
C17 C 0.6902(11) 0.9160(6) 0.3245(8) 0.062(3) Uani 1 1 d .
H17A H 0.7286 0.8887 0.3739 0.074 Uiso 1 1 calc R
H17B H 0.6307 0.8834 0.2929 0.074 Uiso 1 1 calc R
C18 C 0.8849(11) 0.4801(6) 0.1390(7) 0.048(3) Uani 1 1 d .
C19 C 0.9913(11) 0.5087(6) 0.1812(8) 0.058(3) Uani 1 1 d .
H19 H 1.0217 0.4855 0.2330 0.070 Uiso 1 1 calc R
C20 C 1.0542(10) 0.5682(5) 0.1521(7) 0.049(3) Uani 1 1 d .
H20 H 1.1275 0.5845 0.1835 0.059 Uiso 1 1 calc R
C21 C 0.9129(9) 0.5785(5) 0.0347(6) 0.038(2) Uani 1 1 d .
H21 H 0.8861 0.6021 -0.0177 0.045 Uiso 1 1 calc R
C22 C 0.8459(9) 0.5170(5) 0.0645(7) 0.046(3) Uani 1 1 d .
H22 H 0.7728 0.5008 0.0328 0.055 Uiso 1 1 calc R
N21 N 1.0167(7) 0.6048(4) 0.0808(5) 0.0338(19) Uani 1 1 d .
C31 C -0.0177(14) 0.6050(9) 0.4212(9) 0.077(4) Uani 1 1 d .
C32 C 0.1060(13) 0.5979(7) 0.3964(8) 0.067(4) Uani 1 1 d .
H32 H 0.1365 0.5519 0.3782 0.080 Uiso 1 1 calc R
C33 C 0.1859(11) 0.6538(8) 0.3970(8) 0.067(4) Uani 1 1 d .
H33 H 0.2729 0.6468 0.3808 0.080 Uiso 1 1 calc R
C34 C 0.1452(14) 0.7207(8) 0.4203(9) 0.077(4) Uani 1 1 d .
H34 H 0.2027 0.7604 0.4178 0.092 Uiso 1 1 calc R
C35 C 0.0257(16) 0.7308(8) 0.4465(9) 0.078(4) Uani 1 1 d .
H35 H -0.0007 0.7772 0.4662 0.094 Uiso 1 1 calc R
C36 C -0.0602(12) 0.6748(11) 0.4454(9) 0.088(5) Uani 1 1 d .
H36 H -0.1472 0.6828 0.4608 0.106 Uiso 1 1 calc R
C37 C -0.1318(19) 0.5440(10) 0.4232(13) 0.135(7) Uiso 1 1 d .
H37 H -0.2194 0.5509 0.4379 0.162 Uiso 1 1 calc R
O38 O -0.0802(13) 0.4891(8) 0.4019(10) 0.168(5) Uiso 1 1 d .
C41 C 1.0980(8) 0.9919(4) 0.1761(6) 0.223(12) Uiso 1 1 d G
C42 C 1.1122(11) 0.9916(6) 0.2671(6) 0.127(6) Uiso 1 1 d G
H42 H 1.0657 1.0250 0.3021 0.152 Uiso 1 1 calc R
C43 C 1.1947(13) 0.9424(8) 0.3070(6) 0.203(10) Uiso 1 1 d G
H43 H 1.2044 0.9423 0.3692 0.244 Uiso 1 1 calc R
C44 C 1.2628(10) 0.8935(6) 0.2558(8) 0.239(12) Uiso 1 1 d G
H44 H 1.3191 0.8599 0.2830 0.286 Uiso 1 1 calc R
C45 C 1.2485(9) 0.8938(5) 0.1648(8) 0.129(6) Uiso 1 1 d G
H45 H 1.2951 0.8604 0.1298 0.155 Uiso 1 1 calc R
C46 C 1.1661(9) 0.9430(5) 0.1250(6) 0.111(6) Uiso 1 1 d G
H46 H 1.1563 0.9431 0.0628 0.133 Uiso 1 1 calc R
C47 C 1.0214(10) 1.0366(5) 0.1574(9) 0.193(10) Uiso 1 1 d G
H47 H 0.9855 1.0663 0.2020 0.232 Uiso 1 1 calc R
O48 O 0.9865(12) 1.0453(7) 0.0756(10) 0.325(12) Uiso 1 1 d G

loop_
_atom_site_aniso_label
_atom_site_aniso_U_11
_atom_site_aniso_U_22
_atom_site_aniso_U_33
_atom_site_aniso_U_23
_atom_site_aniso_U_13
_atom_site_aniso_U_12
Zn1 0.0251(6) 0.0382(7) 0.0298(6) -0.0009(6) -0.0106(4) 0.0010(6)
O1 0.026(3) 0.055(4) 0.038(4) -0.001(4) -0.017(3) 0.001(3)
O2 0.043(4) 0.073(5) 0.039(5) -0.013(4) -0.016(3) -0.006(4)
O3 0.031(3) 0.045(4) 0.032(4) 0.008(3) -0.014(3) -0.001(3)
O4 0.027(3) 0.068(5) 0.039(4) 0.014(4) -0.007(3) -0.015(4)
C1 0.035(6) 0.050(7) 0.035(7) 0.006(5) -0.011(5) -0.014(5)
C2 0.024(5) 0.053(7) 0.033(6) -0.003(5) -0.008(4) 0.001(4)
C3 0.030(5) 0.040(6) 0.032(6) 0.004(5) -0.013(4) -0.003(4)
C4 0.024(5) 0.042(6) 0.028(6) 0.001(4) -0.002(4) -0.002(4)
C5 0.031(5) 0.067(7) 0.032(6) -0.009(6) -0.009(4) 0.002(5)
C6 0.028(5) 0.077(8) 0.050(8) -0.026(6) -0.002(5) 0.007(5)
C7 0.034(5) 0.069(8) 0.024(6) -0.009(5) -0.013(4) 0.002(5)
C8 0.042(6) 0.036(6) 0.024(6) 0.002(5) -0.011(5) 0.012(5)
N11 0.035(5) 0.045(5) 0.045(6) 0.002(4) -0.011(4) 0.004(4)
C11 0.051(7) 0.064(8) 0.039(7) 0.004(6) -0.004(5) 0.022(6)
C12 0.064(8) 0.084(10) 0.052(9) -0.001(7) -0.006(7) 0.038(7)
C13 0.089(9) 0.044(8) 0.059(9) 0.010(7) 0.025(7) 0.030(7)
C14 0.098(10) 0.072(9) 0.048(8) 0.000(7) -0.004(7) 0.038(8)
C15 0.062(7) 0.065(8) 0.032(7) -0.005(6) -0.024(6) 0.022(6)
C16 0.068(8) 0.072(9) 0.060(9) 0.009(7) 0.010(7) 0.005(7)
C17 0.065(8) 0.049(8) 0.071(9) 0.009(6) 0.020(7) 0.031(6)
C18 0.067(8) 0.038(7) 0.037(7) -0.011(5) 0.005(6) -0.004(6)
C19 0.073(8) 0.048(8) 0.054(8) 0.014(6) -0.010(7) -0.004(6)
C20 0.050(7) 0.041(7) 0.056(8) 0.012(6) -0.014(6) -0.008(5)
C21 0.042(6) 0.041(6) 0.030(6) -0.003(5) -0.002(5) 0.002(5)
C22 0.042(6) 0.045(7) 0.051(8) -0.020(6) 0.000(5) -0.012(5)
N21 0.026(4) 0.040(5) 0.035(5) -0.003(4) 0.003(4) -0.008(4)
C31 0.070(10) 0.106(12) 0.054(9) 0.011(8) -0.027(7) -0.030(9)
C32 0.064(9) 0.080(10) 0.057(9) -0.024(7) -0.007(7) 0.003(8)
C33 0.037(7) 0.097(11) 0.067(10) -0.004(8) -0.005(6) -0.005(8)
C34 0.067(9) 0.099(12) 0.064(10) -0.018(8) -0.023(7) -0.014(8)
C35 0.098(12) 0.079(11) 0.057(9) -0.018(7) -0.023(9) 0.023(10)
C36 0.034(7) 0.175(18) 0.056(9) 0.015(10) 0.002(7) 0.003(10)

loop_
_atom_type_symbol
_atom_type_description
_atom_type_scat_dispersion_real
_atom_type_scat_dispersion_imag
_atom_type_scat_source
C C 0.0033 0.0016 'International Tables Vol C Tables 4.2.6.8 and 6.1.1.4'
H H 0.0000 0.0000 'International Tables Vol C Tables 4.2.6.8 and 6.1.1.4'
N N 0.0061 0.0033 'International Tables Vol C Tables 4.2.6.8 and 6.1.1.4'
O O 0.0106 0.0060 'International Tables Vol C Tables 4.2.6.8 and 6.1.1.4'
Zn Zn 0.2839 1.4301 'International Tables Vol C Tables 4.2.6.8 and 6.1.1.4'

loop_
_geom_angle_atom_site_label_1
_geom_angle_atom_site_label_2
_geom_angle_atom_site_label_3
_geom_angle
_geom_angle_site_symmetry_3
O3 Zn1 O1 109.0(3) .
O3 Zn1 N21 129.1(3) .
O1 Zn1 N21 105.6(3) .
O3 Zn1 N11 108.9(3) .
O1 Zn1 N11 97.8(3) .
N21 Zn1 N11 101.9(3) .
C1 O1 Zn1 117.4(6) .
C8 O3 Zn1 109.3(6) .
O1 C1 O2 124.4(9) .
O1 C1 C2 116.6(9) .
O2 C1 C2 119.0(9) .
C3 C2 C7 120.6(8) .
C3 C2 C1 118.4(9) .
C7 C2 C1 121.0(9) .
C4 C3 C2 119.7(9) .
C3 C4 C5 120.4(9) .
C3 C4 C8 119.0(8) 4_676
C5 C4 C8 120.6(8) 4_676
C4 C5 C6 118.3(8) .
C7 C6 C5 122.3(9) .
C6 C7 C2 118.7(9) .
O4 C8 O3 124.9(9) .
O4 C8 C4 119.9(8) 4_575
O3 C8 C4 115.1(9) 4_575
C11 N11 C15 115.4(9) .
C11 N11 Zn1 123.3(7) .
C15 N11 Zn1 121.1(7) .
N11 C11 C12 124.2(11) .
C13 C12 C11 119.1(10) .
C14 C13 C12 117.6(11) .
C14 C13 C16 120.6(12) .
C12 C13 C16 121.8(11) .
C13 C14 C15 119.7(12) .
N11 C15 C14 123.7(10) .
C17 C16 C13 114.7(10) .
C16 C17 C18 112.0(9) 2_655
C22 C18 C19 115.0(10) .
C22 C18 C17 122.1(10) 2_645
C19 C18 C17 122.7(11) 2_645
C20 C19 C18 123.2(11) .
N21 C20 C19 122.3(10) .
N21 C21 C22 120.8(9) .
C18 C22 C21 121.1(9) .
C20 N21 C21 117.6(8) .
C20 N21 Zn1 118.7(6) .
C21 N21 Zn1 123.2(6) .
C32 C31 C36 117.5(13) .
C32 C31 C37 129.1(16) .
C36 C31 C37 113.3(15) .
C33 C32 C31 121.4(13) .
C32 C33 C34 121.1(12) .
C35 C34 C33 120.2(13) .
C34 C35 C36 120.4(14) .
C35 C36 C31 119.2(12) .
O38 C37 C31 104.6(17) .
C47 C41 C42 108.2 .
C47 C41 C46 131.8 .
C42 C41 C46 120.0 .
C41 C42 C43 120.0 .
C44 C43 C42 120.0 .
C43 C44 C45 120.0 .
C44 C45 C46 120.0 .
C45 C46 C41 120.0 .
C41 C47 O48 120.1 .

loop_
_geom_bond_atom_site_label_1
_geom_bond_atom_site_label_2
_geom_bond_distance
_geom_bond_site_symmetry_2
Zn1 O3 1.945(6) .
Zn1 O1 1.965(6) .
Zn1 N21 2.014(7) .
Zn1 N11 2.043(8) .
O1 C1 1.256(11) .
O2 C1 1.264(11) .
O3 C8 1.296(10) .
O4 C8 1.229(10) .
C1 C2 1.515(12) .
C2 C3 1.389(13) .
C2 C7 1.391(12) .
C3 C4 1.382(11) .
C4 C5 1.394(12) .
C4 C8 1.522(12) 4_676
C5 C6 1.392(13) .
C6 C7 1.364(12) .
C8 C4 1.522(12) 4_575
N11 C11 1.339(11) .
N11 C15 1.343(12) .
C11 C12 1.380(14) .
C12 C13 1.389(16) .
C13 C14 1.357(15) .
C13 C16 1.492(14) .
C14 C15 1.391(14) .
C16 C17 1.426(14) .
C17 C18 1.526(14) 2_655
C18 C22 1.383(14) .
C18 C19 1.387(14) .
C18 C17 1.526(14) 2_645
C19 C20 1.357(13) .
C20 N21 1.335(12) .
C21 N21 1.377(11) .
C21 C22 1.411(12) .
C31 C32 1.352(17) .
C31 C36 1.416(19) .
C31 C37 1.64(2) .
C32 C33 1.329(15) .
C33 C34 1.357(16) .
C34 C35 1.324(17) .
C35 C36 1.371(18) .
C37 O38 1.197(19) .
C41 C47 1.1861 .
C41 C42 1.3900 .
C41 C46 1.3900 .
C42 C43 1.3900 .
C43 C44 1.3900 .
C44 C45 1.3900 .
C45 C46 1.3900 .
C47 O48 1.3032 .

loop_
_geom_torsion_atom_site_label_1
_geom_torsion_atom_site_label_2
_geom_torsion_atom_site_label_3
_geom_torsion_atom_site_label_4
_geom_torsion
_geom_torsion_site_symmetry_1
_geom_torsion_site_symmetry_4
O3 Zn1 O1 C1 -65.7(7) . .
N21 Zn1 O1 C1 76.4(7) . .
N11 Zn1 O1 C1 -178.8(7) . .
O1 Zn1 O3 C8 178.6(6) . .
N21 Zn1 O3 C8 48.3(7) . .
N11 Zn1 O3 C8 -75.8(6) . .
Zn1 O1 C1 O2 -4.8(13) . .
Zn1 O1 C1 C2 175.5(6) . .
O1 C1 C2 C3 10.1(14) . .
O2 C1 C2 C3 -169.6(9) . .
O1 C1 C2 C7 -168.0(9) . .
O2 C1 C2 C7 12.2(15) . .
C7 C2 C3 C4 -4.3(14) . .
C1 C2 C3 C4 177.5(8) . .
C2 C3 C4 C5 3.0(14) . .
C2 C3 C4 C8 -175.6(8) . 4_676
C3 C4 C5 C6 -0.3(15) . .
C8 C4 C5 C6 178.4(9) 4_676 .
C4 C5 C6 C7 -1.3(17) . .
C5 C6 C7 C2 0.1(17) . .
C3 C2 C7 C6 2.7(15) . .
C1 C2 C7 C6 -179.2(9) . .
Zn1 O3 C8 O4 -1.3(11) . .
Zn1 O3 C8 C4 175.8(6) . 4_575
O3 Zn1 N11 C11 34.4(8) . .
O1 Zn1 N11 C11 147.6(8) . .
N21 Zn1 N11 C11 -104.6(8) . .
O3 Zn1 N11 C15 -139.8(8) . .
O1 Zn1 N11 C15 -26.6(8) . .
N21 Zn1 N11 C15 81.2(8) . .
C15 N11 C11 C12 2.6(15) . .
Zn1 N11 C11 C12 -171.9(9) . .
N11 C11 C12 C13 1.7(18) . .
C11 C12 C13 C14 -6.0(19) . .
C11 C12 C13 C16 175.6(11) . .
C12 C13 C14 C15 6.0(19) . .
C16 C13 C14 C15 -175.6(11) . .
C11 N11 C15 C14 -2.7(16) . .
Zn1 N11 C15 C14 172.0(9) . .
C13 C14 C15 N11 -1.7(19) . .
C14 C13 C16 C17 -72.6(16) . .
C12 C13 C16 C17 105.7(14) . .
C13 C16 C17 C18 -170.7(10) . 2_655
C22 C18 C19 C20 -0.4(17) . .
C17 C18 C19 C20 -176.0(10) 2_645 .
C18 C19 C20 N21 1.1(18) . .
C19 C18 C22 C21 0.9(15) . .
C17 C18 C22 C21 176.5(9) 2_645 .
N21 C21 C22 C18 -2.0(14) . .
C19 C20 N21 C21 -2.2(15) . .
C19 C20 N21 Zn1 170.0(8) . .
C22 C21 N21 C20 2.7(13) . .
C22 C21 N21 Zn1 -169.2(7) . .
O3 Zn1 N21 C20 144.6(7) . .
O1 Zn1 N21 C20 13.1(8) . .
N11 Zn1 N21 C20 -88.6(8) . .
O3 Zn1 N21 C21 -43.7(8) . .
O1 Zn1 N21 C21 -175.2(7) . .
N11 Zn1 N21 C21 83.1(7) . .
C36 C31 C32 C33 2(2) . .
C37 C31 C32 C33 178.5(13) . .
C31 C32 C33 C34 -2(2) . .
C32 C33 C34 C35 3(2) . .
C33 C34 C35 C36 -4(2) . .
C34 C35 C36 C31 4(2) . .
C32 C31 C36 C35 -2.8(19) . .
C37 C31 C36 C35 180.0(12) . .
C32 C31 C37 O38 4(2) . .
C36 C31 C37 O38 -179.6(15) . .
C47 C41 C42 C43 178.4 . .
C46 C41 C42 C43 0.0 . .
C41 C42 C43 C44 0.0 . .
C42 C43 C44 C45 0.0 . .
C43 C44 C45 C46 0.0 . .
C44 C45 C46 C41 0.0 . .
C47 C41 C46 C45 -177.9 . .
C42 C41 C46 C45 0.0 . .
C42 C41 C47 O48 -176.8 . .
C46 C41 C47 O48 1.3 . .
